data_4321684
loop_
_publ_author_name
'Koen Binnemans'
'Liesbet Jongen'
'Claudia Bromant'
'Dirk Hinz'
'Gerd Meyer'

_publ_contact_author
;
Ms. Number: IC000470U
Title: Structure and mesomorphism of neodymium(III) alkanoates
Koen Binnemans, Liesbet Jongen, Claudia Bromant, Dirk Hinz and Gerd Meyer
;
_publ_section_title
;
 Structure and Mesomorphism of Neodymium(III) Alkanoates
;
_journal_name_full 'Inorganic Chemistry'
_journal_page_first 5938
_journal_page_last 5945
_journal_paper_doi 10.1021/ic000470u
_journal_volume 39
_journal_year 2000
_chemical_formula_sum 'C24 H42 Nd2 O14'
_chemical_formula_weight 842.72
_chemical_name_common 'neodymium butyrate monohydrate'
_chemical_name_systematic
; 
 neodymium butanoate monohydrate 
;
_space_group_IT_number 2
_symmetry_cell_setting triclinic
_symmetry_space_group_name_Hall '-P 1'
_symmetry_space_group_name_H-M 'P -1'
_atom_sites_solution_hydrogens geom
_atom_sites_solution_primary direct
_atom_sites_solution_secondary difmap
_audit_creation_method SHELXL-97
_cell_angle_alpha 86.206(19)
_cell_angle_beta 75.954(19)
_cell_angle_gamma 77.966(19)
_cell_formula_units_Z 2
_cell_length_a 9.8242(16)
_cell_length_b 11.9736(19)
_cell_length_c 14.633(2)
_cell_measurement_reflns_used 7255
_cell_measurement_temperature 293(2)
_cell_volume 1632.9(5)
_computing_structure_refinement 'SHELXL-97 (Sheldrick, 1997)'
_computing_structure_solution 'SHELXS-97 (Sheldrick, 1990)'
_diffrn_ambient_temperature 293(2)
_diffrn_measured_fraction_theta_full 0.909
_diffrn_measured_fraction_theta_max 0.909
_diffrn_measurement_device_type 'image plate diffractometer (IPDS, Stoe)'
_diffrn_radiation_monochromator graphite
_diffrn_radiation_source 'fine-focus sealed tube'
_diffrn_radiation_type MoK\a
_diffrn_radiation_wavelength 0.71073
_diffrn_reflns_av_R_equivalents 0.0667
_diffrn_reflns_av_sigmaI/netI 0.0735
_diffrn_reflns_limit_h_max 13
_diffrn_reflns_limit_h_min -12
_diffrn_reflns_limit_k_max 15
_diffrn_reflns_limit_k_min -15
_diffrn_reflns_limit_l_max 18
_diffrn_reflns_limit_l_min -19
_diffrn_reflns_number 15616
_diffrn_reflns_theta_full 28.13
_diffrn_reflns_theta_max 28.13
_diffrn_reflns_theta_min 2.50
_exptl_absorpt_coefficient_mu 3.018
_exptl_crystal_colour blue-violet
_exptl_crystal_density_diffrn 1.714
_exptl_crystal_density_meas ?
_exptl_crystal_density_method 'not measured'
_exptl_crystal_F_000 836
_exptl_crystal_size_max 0.75mm
_exptl_crystal_size_mid 0.15mm
_exptl_crystal_size_min 0.04mm
_refine_diff_density_max 10.020
_refine_diff_density_min -2.018
_refine_diff_density_rms 0.406
_refine_ls_extinction_coef 0.0058(11)
_refine_ls_extinction_expression Fc^*^=kFc[1+0.001xFc^2^\l^3^/sin(2\q)]^-1/4^
_refine_ls_extinction_method SHELXL
_refine_ls_goodness_of_fit_ref 1.046
_refine_ls_hydrogen_treatment mixed
_refine_ls_matrix_type full
_refine_ls_number_parameters 362
_refine_ls_number_reflns 7255
_refine_ls_number_restraints 0
_refine_ls_restrained_S_all 1.046
_refine_ls_R_factor_all 0.1063
_refine_ls_R_factor_gt 0.0879
_refine_ls_shift/su_max 0.009
_refine_ls_shift/su_mean 0.000
_refine_ls_structure_factor_coef Fsqd
_refine_ls_weighting_details 'w=1/[\s^2^(Fo^2^)+(0.1705P)^2^+16.8096P] where P=(Fo^2^+2Fc^2^)/3'
_refine_ls_weighting_scheme calc
_refine_ls_wR_factor_gt 0.2494
_refine_ls_wR_factor_ref 0.2626
_reflns_number_gt 5339
_reflns_number_total 7255
_reflns_threshold_expression >2sigma(I)
_cod_data_source_file ic000470u.cif
_cod_data_source_block ndc4
_cod_depositor_comments
;
The following automatic conversions were performed:

'_exptl_crystal_density_meas' value 'not measured' was changed to '?'
- the value is perceived as not measured.

Automatic conversion script
Id: cif_fix_values 3008 2015-01-20 13:52:24Z robertas 

The following automatic conversions were performed:

'_refine_ls_weighting_scheme' value 'calc
w=1/[\s^2^(Fo^2^)+(0.1705P)^2^+16.8096P] where P=(Fo^2^+2Fc^2^)/3'
was changed to 'calc'. New tag '_refine_ls_weighting_details' was
created. The value of the new tag was set to
'w=1/[\s^2^(Fo^2^)+(0.1705P)^2^+16.8096P] where P=(Fo^2^+2Fc^2^)/3'.

Automatic conversion script
Id: cif_fix_values 3143 2015-03-26 13:38:13Z robertas 
;
_cod_original_cell_volume 1633.0(5)
_cod_database_code 4321684

loop_
_symmetry_equiv_pos_as_xyz
'x, y, z'
'-x, -y, -z'

loop_
_atom_site_label
_atom_site_type_symbol
_atom_site_fract_x
_atom_site_fract_y
_atom_site_fract_z
_atom_site_U_iso_or_equiv
_atom_site_adp_type
_atom_site_occupancy
_atom_site_calc_flag
_atom_site_refinement_flags
_atom_site_disorder_assembly
_atom_site_disorder_group
Nd1 Nd 0.30397(5) 0.60915(5) 0.00104(4) 0.0186(2) Uani 1 d . . .
Nd2 Nd 0.91460(6) 0.84850(5) 0.00010(4) 0.0182(2) Uani 1 d . . .
O1A O 1.0919(10) 0.7678(8) 0.0923(6) 0.033(2) Uani 1 d . . .
O1B O 0.2334(12) 0.6644(9) 0.1714(7) 0.042(2) Uani 1 d . . .
O2A O 0.4336(11) 0.6625(10) -0.1601(7) 0.042(2) Uani 1 d . . .
O2B O 0.5690(10) 0.5528(9) -0.0781(6) 0.036(2) Uani 1 d . . .
O3A O 0.1173(10) 0.6888(9) -0.0828(7) 0.037(2) Uani 1 d . . .
O3B O 0.9560(11) 0.7667(10) -0.1608(7) 0.040(2) Uani 1 d . . .
O4A O 0.7631(10) 0.9271(8) 0.1525(7) 0.034(2) Uani 1 d . . .
O4B O 1.0919(10) 0.9594(8) -0.0837(7) 0.035(2) Uani 1 d . . .
O5A O 0.6595(11) 0.8579(11) -0.0220(9) 0.059(4) Uani 1 d . . .
O5B O 0.7621(11) 0.9975(9) -0.0784(8) 0.041(2) Uani 1 d . . .
O6A O 0.3159(11) 0.4459(9) -0.0918(7) 0.038(2) Uani 1 d . . .
O6B O 0.8404(10) 0.6685(8) 0.0637(7) 0.036(2) Uani 1 d . . .
O7 O 0.0943(10) 0.5135(9) 0.0795(7) 0.037(2) Uani 1 d . . .
O8 O 0.4026(11) 0.7827(9) 0.0133(8) 0.046(3) Uani 1 d . . .
C11 C 0.1265(14) 0.7378(12) 0.1693(8) 0.030(3) Uani 1 d . . .
C21 C 0.5582(14) 0.6095(11) -0.1545(8) 0.029(3) Uani 1 d . . .
C61 C 0.7290(14) 0.6364(12) 0.1127(8) 0.030(3) Uani 1 d . . .
C31 C 1.0692(13) 0.6977(11) -0.1594(8) 0.026(2) Uani 1 d . . .
C41 C 1.1860(13) 0.9849(10) -0.1565(8) 0.026(2) Uani 1 d . . .
C51 C 0.6766(14) 0.9327(14) -0.0850(10) 0.039(3) Uani 1 d . . .
C12 C 0.0326(19) 0.7991(18) 0.2556(11) 0.057(5) Uani 1 d . . .
H12A H -0.0664 0.7983 0.2571 0.069 Uiso 1 calc . . .
H12B H 0.0431 0.8782 0.2508 0.069 Uiso 1 calc . . .
C13 C 0.066(3) 0.748(3) 0.3482(13) 0.084(8) Uani 1 d . . .
H13A H 0.0544 0.6690 0.3538 0.101 Uiso 1 calc . . .
H13B H 0.1648 0.7484 0.3470 0.101 Uiso 1 calc . . .
C22 C 0.6873(19) 0.6181(19) -0.2289(11) 0.058(5) Uani 1 d . . .
H22A H 0.7496 0.5433 -0.2365 0.069 Uiso 1 calc . . .
H22B H 0.7379 0.6690 -0.2078 0.069 Uiso 1 calc . . .
C23 C 0.662(3) 0.660(3) -0.3227(15) 0.098(10) Uani 1 d . . .
H23A H 0.5768 0.7196 -0.3096 0.118 Uiso 1 calc . . .
H23B H 0.7406 0.6972 -0.3519 0.118 Uiso 1 calc . . .
C62 C 0.657(3) 0.6947(18) 0.2054(15) 0.078(8) Uani 1 d . . .
H62A H 0.7309 0.6962 0.2388 0.093 Uiso 1 calc . . .
H62B H 0.6172 0.7734 0.1917 0.093 Uiso 1 calc . . .
C63 C 0.544(2) 0.6469(18) 0.2696(12) 0.065(5) Uani 1 d . . .
H63A H 0.5762 0.5649 0.2741 0.077 Uiso 1 calc . . .
H63B H 0.4607 0.6608 0.2430 0.077 Uiso 1 calc . . .
C32 C 1.1499(16) 0.6250(13) -0.2416(10) 0.039(3) Uani 1 d . . .
H32A H 1.1477 0.5459 -0.2237 0.047 Uiso 1 calc . . .
H32B H 1.2492 0.6331 -0.2558 0.047 Uiso 1 calc . . .
C33 C 1.096(2) 0.651(2) -0.3299(14) 0.074(7) Uani 1 d . . .
H33A H 1.0965 0.7305 -0.3481 0.089 Uiso 1 calc . . .
H33B H 0.9971 0.6414 -0.3169 0.089 Uiso 1 calc . . .
C42 C 1.2281(17) 0.9127(13) -0.2444(9) 0.039(3) Uani 1 d . . .
H42A H 1.2785 0.8376 -0.2296 0.047 Uiso 1 calc . . .
H42B H 1.1415 0.9031 -0.2610 0.047 Uiso 1 calc . . .
C43 C 1.320(2) 0.9604(17) -0.3276(12) 0.060(5) Uani 1 d . . .
H43A H 1.4114 0.9611 -0.3140 0.072 Uiso 1 calc . . .
H43B H 1.2750 1.0389 -0.3381 0.072 Uiso 1 calc . . .
C52 C 0.5837(17) 0.9641(16) -0.1526(13) 0.048(4) Uani 1 d . . .
H52A H 0.4928 1.0088 -0.1198 0.058 Uiso 1 calc . . .
H52B H 0.5648 0.8946 -0.1730 0.058 Uiso 1 calc . . .
C53 C 0.645(2) 1.0329(18) -0.2413(13) 0.061(5) Uani 1 d . . .
H53A H 0.5705 1.0618 -0.2744 0.073 Uiso 1 calc . . .
H53B H 0.6751 1.0979 -0.2215 0.073 Uiso 1 calc . . .
C14 C -0.030(4) 0.812(4) 0.4337(16) 0.148(18) Uani 1 d . . .
H14A H -0.0089 0.7740 0.4900 0.222 Uiso 1 calc . . .
H14B H -0.1284 0.8145 0.4341 0.222 Uiso 1 calc . . .
H14C H -0.0134 0.8886 0.4313 0.222 Uiso 1 calc . . .
C24 C 0.647(10) 0.604(7) -0.384(3) 0.38(7) Uani 1 d . . .
H24A H 0.6222 0.6535 -0.4340 0.569 Uiso 1 calc . . .
H24B H 0.5726 0.5620 -0.3586 0.569 Uiso 1 calc . . .
H24C H 0.7353 0.5512 -0.4079 0.569 Uiso 1 calc . . .
C64 C 0.501(3) 0.695(2) 0.3669(15) 0.086(8) Uani 1 d . . .
H64A H 0.4272 0.6588 0.4050 0.129 Uiso 1 calc . . .
H64B H 0.4653 0.7755 0.3637 0.129 Uiso 1 calc . . .
H64C H 0.5823 0.6804 0.3945 0.129 Uiso 1 calc . . .
C34 C 1.184(3) 0.576(3) -0.4116(15) 0.102(10) Uani 1 d . . .
H34A H 1.1444 0.5957 -0.4658 0.153 Uiso 1 calc . . .
H34B H 1.1819 0.4972 -0.3945 0.153 Uiso 1 calc . . .
H34C H 1.2808 0.5867 -0.4260 0.153 Uiso 1 calc . . .
C44 C 1.345(3) 0.895(3) -0.4161(15) 0.091(8) Uani 1 d . . .
H44A H 1.4030 0.9308 -0.4672 0.136 Uiso 1 calc . . .
H44B H 1.2548 0.8942 -0.4303 0.136 Uiso 1 calc . . .
H44C H 1.3931 0.8180 -0.4073 0.136 Uiso 1 calc . . .
C54 C 0.767(3) 0.965(3) -0.3053(19) 0.097(8) Uani 1 d . . .
H54A H 0.8018 1.0113 -0.3581 0.145 Uiso 1 calc . . .
H54B H 0.7367 0.9020 -0.3272 0.145 Uiso 1 calc . . .
H54C H 0.8410 0.9358 -0.2729 0.145 Uiso 1 calc . . .

loop_
_atom_site_aniso_label
_atom_site_aniso_U_11
_atom_site_aniso_U_22
_atom_site_aniso_U_33
_atom_site_aniso_U_23
_atom_site_aniso_U_13
_atom_site_aniso_U_12
Nd1 0.0137(3) 0.0155(4) 0.0274(3) -0.0006(2) -0.0060(2) -0.0030(3)
Nd2 0.0138(3) 0.0143(4) 0.0273(3) -0.0014(2) -0.0051(2) -0.0039(2)
O1A 0.033(5) 0.026(5) 0.040(5) 0.001(4) -0.015(4) 0.002(4)
O1B 0.045(6) 0.038(6) 0.036(5) -0.006(4) -0.012(4) 0.010(5)
O2A 0.033(5) 0.042(6) 0.048(6) 0.011(4) -0.009(4) -0.001(5)
O2B 0.028(4) 0.044(6) 0.036(5) 0.009(4) -0.009(4) -0.007(5)
O3A 0.031(5) 0.036(6) 0.044(5) -0.002(4) -0.010(4) -0.008(5)
O3B 0.036(5) 0.044(6) 0.033(5) -0.013(4) -0.013(4) 0.014(5)
O4A 0.030(5) 0.030(5) 0.041(5) -0.003(4) 0.000(4) -0.009(4)
O4B 0.032(5) 0.029(5) 0.044(5) -0.002(4) -0.003(4) -0.010(4)
O5A 0.044(6) 0.075(8) 0.088(8) 0.068(7) -0.054(6) -0.054(6)
O5B 0.040(5) 0.034(6) 0.058(6) 0.003(4) -0.024(5) -0.012(5)
O6A 0.043(6) 0.035(5) 0.040(5) -0.002(4) -0.003(4) -0.024(5)
O6B 0.028(5) 0.028(5) 0.052(6) 0.005(4) -0.003(4) -0.012(4)
O7 0.035(5) 0.031(5) 0.048(5) 0.002(4) -0.015(4) -0.008(4)
O8 0.033(5) 0.029(6) 0.077(8) -0.008(5) -0.006(5) -0.014(5)
C11 0.033(6) 0.033(7) 0.024(5) -0.005(5) -0.007(5) -0.006(6)
C21 0.034(6) 0.026(7) 0.028(6) 0.003(4) -0.011(5) -0.004(6)
C61 0.030(6) 0.036(7) 0.022(5) 0.004(5) -0.004(4) -0.007(6)
C31 0.021(5) 0.023(6) 0.032(6) -0.003(4) -0.006(4) -0.003(5)
C41 0.027(6) 0.019(6) 0.032(6) -0.001(4) -0.004(4) -0.005(5)
C51 0.019(6) 0.047(9) 0.049(8) -0.003(6) -0.009(5) -0.003(6)
C12 0.052(9) 0.075(13) 0.038(8) -0.025(8) -0.010(7) 0.011(9)
C13 0.077(14) 0.12(2) 0.035(9) -0.006(10) -0.008(9) 0.010(15)
C22 0.046(9) 0.077(14) 0.043(8) 0.022(8) -0.004(7) -0.009(9)
C23 0.096(18) 0.11(2) 0.049(11) 0.005(12) 0.008(11) 0.032(17)
C62 0.095(15) 0.058(12) 0.072(12) -0.041(10) 0.032(11) -0.043(12)
C63 0.087(14) 0.054(12) 0.041(9) 0.008(7) -0.004(9) -0.005(11)
C32 0.043(8) 0.034(8) 0.037(7) -0.009(5) -0.013(6) 0.008(7)
C33 0.077(13) 0.087(17) 0.053(10) -0.029(10) -0.030(10) 0.018(13)
C42 0.047(8) 0.033(8) 0.032(6) -0.004(5) -0.001(6) -0.003(7)
C43 0.074(13) 0.054(11) 0.047(9) -0.002(8) 0.002(8) -0.024(10)
C52 0.036(8) 0.050(11) 0.066(10) 0.005(8) -0.031(7) -0.005(8)
C53 0.068(12) 0.057(12) 0.061(11) 0.007(8) -0.035(9) 0.001(10)
C14 0.17(3) 0.18(4) 0.036(11) -0.017(15) -0.009(15) 0.08(3)
C24 0.56(13) 0.41(11) 0.10(3) -0.13(5) -0.18(6) 0.23(10)
C64 0.093(17) 0.087(18) 0.054(11) 0.006(11) 0.001(11) 0.013(15)
C34 0.11(2) 0.13(3) 0.047(11) -0.039(13) -0.019(12) 0.025(19)
C44 0.102(19) 0.12(2) 0.043(10) -0.014(11) 0.010(11) -0.025(17)
C54 0.11(2) 0.10(2) 0.076(16) 0.011(14) -0.013(15) -0.036(19)

loop_
_atom_type_symbol
_atom_type_description
_atom_type_scat_dispersion_real
_atom_type_scat_dispersion_imag
_atom_type_scat_source
Nd Nd -0.5350 3.0180 'International Tables Vol C Tables 4.2.6.8 and 6.1.1.4'
C C 0.0020 0.0020 'International Tables Vol C Tables 4.2.6.8 and 6.1.1.4'
H H 0.0000 0.0000 'International Tables Vol C Tables 4.2.6.8 and 6.1.1.4'
O O 0.0080 0.0060 'International Tables Vol C Tables 4.2.6.8 and 6.1.1.4'

loop_
_geom_angle_atom_site_label_1
_geom_angle_atom_site_label_2
_geom_angle_atom_site_label_3
_geom_angle
_geom_angle_site_symmetry_1
_geom_angle_site_symmetry_3
_geom_angle_publ_flag
O6A Nd1 O2B 75.3(4) . 2_665 ?
O6A Nd1 O3A 80.3(4) . . ?
O2B Nd1 O3A 149.9(3) 2_665 . ?
O6A Nd1 O8 146.7(3) . . ?
O2B Nd1 O8 109.3(4) 2_665 . ?
O3A Nd1 O8 100.8(4) . . ?
O6A Nd1 O2A 77.0(3) . . ?
O2B Nd1 O2A 115.9(3) 2_665 . ?
O3A Nd1 O2A 74.4(3) . . ?
O8 Nd1 O2A 71.4(4) . . ?
O6A Nd1 O1B 138.3(3) . . ?
O2B Nd1 O1B 76.7(3) 2_665 . ?
O3A Nd1 O1B 112.4(3) . . ?
O8 Nd1 O1B 72.5(4) . . ?
O2A Nd1 O1B 143.9(4) . . ?
O6A Nd1 O2B 76.5(3) . . ?
O2B Nd1 O2B 66.5(3) 2_665 . ?
O3A Nd1 O2B 124.2(3) . . ?
O8 Nd1 O2B 75.6(3) . . ?
O2A Nd1 O2B 51.2(3) . . ?
O1B Nd1 O2B 118.7(3) . . ?
O6A Nd1 O7 72.0(3) . . ?
O2B Nd1 O7 80.5(3) 2_665 . ?
O3A Nd1 O7 75.4(3) . . ?
O8 Nd1 O7 141.0(3) . . ?
O2A Nd1 O7 139.6(3) . . ?
O1B Nd1 O7 73.4(3) . . ?
O2B Nd1 O7 139.0(3) . . ?
O6A Nd1 O1A 134.3(3) . 1_455 ?
O2B Nd1 O1A 124.0(3) 2_665 1_455 ?
O3A Nd1 O1A 64.4(3) . 1_455 ?
O8 Nd1 O1A 71.8(3) . 1_455 ?
O2A Nd1 O1A 116.8(3) . 1_455 ?
O1B Nd1 O1A 49.3(3) . 1_455 ?
O2B Nd1 O1A 147.4(3) . 1_455 ?
O7 Nd1 O1A 71.8(3) . 1_455 ?
O4B Nd2 O1A 85.5(3) . . ?
O4B Nd2 O6B 152.8(3) . . ?
O1A Nd2 O6B 77.3(3) . . ?
O4B Nd2 O4A 115.7(3) . . ?
O1A Nd2 O4A 84.9(3) . . ?
O6B Nd2 O4A 83.8(3) . . ?
O4B Nd2 O5B 79.5(3) . . ?
O1A Nd2 O5B 158.0(3) . . ?
O6B Nd2 O5B 122.3(3) . . ?
O4A Nd2 O5B 87.3(4) . . ?
O4B Nd2 O3B 82.5(3) . . ?
O1A Nd2 O3B 116.4(3) . . ?
O6B Nd2 O3B 86.6(4) . . ?
O4A Nd2 O3B 154.0(3) . . ?
O5B Nd2 O3B 77.6(3) . . ?
O4B Nd2 O3A 78.9(3) . 1_655 ?
O1A Nd2 O3A 65.5(3) . 1_655 ?
O6B Nd2 O3A 74.9(3) . 1_655 ?
O4A Nd2 O3A 146.4(3) . 1_655 ?
O5B Nd2 O3A 126.0(3) . 1_655 ?
O3B Nd2 O3A 50.9(3) . 1_655 ?
O4B Nd2 O5A 128.0(3) . . ?
O1A Nd2 O5A 146.4(3) . . ?
O6B Nd2 O5A 72.3(3) . . ?
O4A Nd2 O5A 77.9(4) . . ?
O5B Nd2 O5A 50.0(3) . . ?
O3B Nd2 O5A 76.1(4) . . ?
O3A Nd2 O5A 118.3(4) 1_655 . ?
O4B Nd2 O4B 65.4(4) . 2_775 ?
O1A Nd2 O4B 83.1(3) . 2_775 ?
O6B Nd2 O4B 131.6(3) . 2_775 ?
O4A Nd2 O4B 50.4(3) . 2_775 ?
O5B Nd2 O4B 76.1(3) . 2_775 ?
O3B Nd2 O4B 141.4(3) . 2_775 ?
O3A Nd2 O4B 134.0(3) 1_655 2_775 ?
O5A Nd2 O4B 106.6(4) . 2_775 ?
C11 O1A O1B 29.2(7) 1_655 1_655 ?
C11 O1A C12 34.9(8) 1_655 1_655 ?
O1B O1A C12 64.1(6) 1_655 1_655 ?
C11 O1A Nd2 152.0(9) 1_655 . ?
O1B O1A Nd2 168.2(5) 1_655 . ?
C12 O1A Nd2 118.9(6) 1_655 . ?
C11 O1A Nd1 90.9(8) 1_655 1_655 ?
O1B O1A Nd1 61.8(3) 1_655 1_655 ?
C12 O1A Nd1 125.8(6) 1_655 1_655 ?
Nd2 O1A Nd1 113.3(3) . 1_655 ?
C11 O1A O3A 141.6(9) 1_655 1_655 ?
O1B O1A O3A 114.5(5) 1_655 1_655 ?
C12 O1A O3A 164.8(7) 1_655 1_655 ?
Nd2 O1A O3A 59.3(3) . 1_655 ?
Nd1 O1A O3A 54.0(3) 1_655 1_655 ?
C11 O1A O8 86.4(8) 1_655 1_655 ?
O1B O1A O8 67.3(4) 1_655 1_655 ?
C12 O1A O8 109.0(6) 1_655 1_655 ?
Nd2 O1A O8 119.2(4) . 1_655 ?
Nd1 O1A O8 51.7(3) 1_655 1_655 ?
O3A O1A O8 82.8(4) 1_655 1_655 ?
C11 O1A O7 83.4(8) 1_655 1_655 ?
O1B O1A O7 68.5(4) 1_655 1_655 ?
C12 O1A O7 103.5(7) 1_655 1_655 ?
Nd2 O1A O7 99.9(3) . 1_655 ?
Nd1 O1A O7 52.6(2) 1_655 1_655 ?
O3A O1A O7 63.6(4) 1_655 1_655 ?
O8 O1A O7 103.1(4) 1_655 1_655 ?
C11 O1A O6B 113.9(8) 1_655 . ?
O1B O1A O6B 117.2(5) 1_655 . ?
C12 O1A O6B 103.0(6) 1_655 . ?
Nd2 O1A O6B 51.5(3) . . ?
Nd1 O1A O6B 97.9(3) 1_655 . ?
O3A O1A O6B 63.5(3) 1_655 . ?
O8 O1A O6B 145.1(4) 1_655 . ?
O7 O1A O6B 54.9(3) 1_655 . ?
C11 O1B O1A 30.1(6) . 1_455 ?
C11 O1B C12 31.7(7) . . ?
O1A O1B C12 61.8(6) 1_455 . ?
C11 O1B Nd1 98.8(8) . . ?
O1A O1B Nd1 68.8(4) 1_455 . ?
C12 O1B Nd1 130.5(6) . . ?
C11 O1B O8 89.9(8) . . ?
O1A O1B O8 70.4(4) 1_455 . ?
C12 O1B O8 109.6(7) . . ?
Nd1 O1B O8 53.6(3) . . ?
C11 O1B O7 85.2(8) . . ?
O1A O1B O7 69.9(4) 1_455 . ?
C12 O1B O7 103.1(6) . . ?
Nd1 O1B O7 53.9(3) . . ?
O8 O1B O7 105.3(4) . . ?
C11 O1B O2B 145.2(8) . 2_665 ?
O1A O1B O2B 117.6(5) 1_455 2_665 ?
C12 O1B O2B 164.1(7) . 2_665 ?
Nd1 O1B O2B 50.6(2) . 2_665 ?
O8 O1B O2B 83.7(4) . 2_665 ?
O7 O1B O2B 63.9(3) . 2_665 ?
C21 O2A O2B 31.5(6) . . ?
C21 O2A C22 31.2(7) . . ?
O2B O2A C22 62.6(5) . . ?
C21 O2A Nd1 96.9(7) . . ?
O2B O2A Nd1 65.4(4) . . ?
C22 O2A Nd1 127.8(6) . . ?
C21 O2A O8 90.3(8) . . ?
O2B O2A O8 73.1(5) . . ?
C22 O2A O8 105.4(6) . . ?
Nd1 O2A O8 54.3(3) . . ?
C21 O2A O3A 146.7(8) . . ?
O2B O2A O3A 116.0(5) . . ?
C22 O2A O3A 172.8(8) . . ?
Nd1 O2A O3A 51.9(3) . . ?
O8 O2A O3A 80.2(4) . . ?
C21 O2A O6A 89.7(8) . . ?
O2B O2A O6A 69.4(4) . . ?
C22 O2A O6A 111.5(7) . . ?
Nd1 O2A O6A 50.3(3) . . ?
O8 O2A O6A 103.9(4) . . ?
O3A O2A O6A 62.3(3) . . ?
C21 O2B O2A 31.2(7) . . ?
C21 O2B C22 32.1(8) . . ?
O2A O2B C22 63.3(6) . . ?
C21 O2B Nd1 148.1(9) . 2_665 ?
O2A O2B Nd1 164.9(6) . 2_665 ?
C22 O2B Nd1 118.9(6) . 2_665 ?
C21 O2B Nd1 94.6(8) . . ?
O2A O2B Nd1 63.4(4) . . ?
C22 O2B Nd1 126.5(6) . . ?
Nd1 O2B Nd1 113.5(3) 2_665 . ?
C21 O2B O2B 146.4(10) . 2_665 ?
O2A O2B O2B 116.5(6) . 2_665 ?
C22 O2B O2B 170.3(9) . 2_665 ?
Nd1 O2B O2B 58.6(3) 2_665 2_665 ?
Nd1 O2B O2B 55.0(3) . 2_665 ?
C21 O2B O6A 141.6(9) . 2_665 ?
O2A O2B O6A 141.5(6) . 2_665 ?
C22 O2B O6A 121.8(6) . 2_665 ?
Nd1 O2B O6A 52.0(3) 2_665 2_665 ?
Nd1 O2B O6A 97.9(4) . 2_665 ?
O2B O2B O6A 65.1(4) 2_665 2_665 ?
C21 O2B O1B 96.9(8) . 2_665 ?
O2A O2B O1B 117.9(5) . 2_665 ?
C22 O2B O1B 75.8(6) . 2_665 ?
Nd1 O2B O1B 52.6(3) 2_665 2_665 ?
Nd1 O2B O1B 135.2(4) . 2_665 ?
O2B O2B O1B 96.8(5) 2_665 2_665 ?
O6A O2B O1B 99.3(4) 2_665 2_665 ?
C21 O2B O6A 89.1(8) . . ?
O2A O2B O6A 68.9(4) . . ?
C22 O2B O6A 111.6(6) . . ?
Nd1 O2B O6A 97.5(4) 2_665 . ?
Nd1 O2B O6A 49.9(2) . . ?
O2B O2B O6A 61.2(4) 2_665 . ?
O6A O2B O6A 126.2(3) 2_665 . ?
O1B O2B O6A 87.0(4) 2_665 . ?
C21 O2B O8 82.5(8) . . ?
O2A O2B O8 64.5(5) . . ?
C22 O2B O8 100.7(7) . . ?
Nd1 O2B O8 126.5(4) 2_665 . ?
Nd1 O2B O8 51.5(3) . . ?
O2B O2B O8 87.3(5) 2_665 . ?
O6A O2B O8 77.5(4) 2_665 . ?
O1B O2B O8 173.3(4) 2_665 . ?
O6A O2B O8 99.6(4) . . ?
C31 O3A O3B 29.9(6) 1_455 1_455 ?
C31 O3A C32 32.4(7) 1_455 1_455 ?
O3B O3A C32 62.3(5) 1_455 1_455 ?
C31 O3A Nd1 149.9(9) 1_455 . ?
O3B O3A Nd1 177.2(6) 1_455 . ?
C32 O3A Nd1 117.6(5) 1_455 . ?
C31 O3A Nd2 93.0(8) 1_455 1_455 ?
O3B O3A Nd2 63.2(4) 1_455 1_455 ?
C32 O3A Nd2 125.4(5) 1_455 1_455 ?
Nd1 O3A Nd2 116.7(4) . 1_455 ?
C31 O3A O1A 148.2(9) 1_455 1_455 ?
O3B O3A O1A 118.3(5) 1_455 1_455 ?
C32 O3A O1A 176.8(6) 1_455 1_455 ?
Nd1 O3A O1A 61.6(3) . 1_455 ?
Nd2 O3A O1A 55.2(3) 1_455 1_455 ?
C31 O3A O2A 102.3(7) 1_455 . ?
O3B O3A O2A 124.2(5) 1_455 . ?
C32 O3A O2A 77.1(5) 1_455 . ?
Nd1 O3A O2A 53.7(3) . . ?
Nd2 O3A O2A 135.5(4) 1_455 . ?
O1A O3A O2A 100.3(4) 1_455 . ?
C31 O3A O7 130.8(8) 1_455 . ?
O3B O3A O7 128.8(5) 1_455 . ?
C32 O3A O7 118.9(6) 1_455 . ?
Nd1 O3A O7 53.9(3) . . ?
Nd2 O3A O7 97.2(4) 1_455 . ?
O1A O3A O7 63.5(3) 1_455 . ?
O2A O3A O7 103.3(4) . . ?
C31 O3A O6B 99.4(7) 1_455 1_455 ?
O3B O3A O6B 79.2(4) 1_455 1_455 ?
C32 O3A O6B 119.2(5) 1_455 1_455 ?
Nd1 O3A O6B 103.0(4) . 1_455 ?
Nd2 O3A O6B 51.0(3) 1_455 1_455 ?
O1A O3A O6B 63.8(3) 1_455 1_455 ?
O2A O3A O6B 156.6(5) . 1_455 ?
O7 O3A O6B 55.0(3) . 1_455 ?
C31 O3B O3A 31.6(6) . 1_655 ?
C31 O3B C32 31.9(7) . . ?
O3A O3B C32 63.5(5) 1_655 . ?
C31 O3B Nd2 97.5(7) . . ?
O3A O3B Nd2 65.9(4) 1_655 . ?
C32 O3B Nd2 129.4(5) . . ?
C41 O4A O4B 31.5(6) 2_775 2_775 ?
C41 O4A C42 31.9(7) 2_775 2_775 ?
O4B O4A C42 63.3(5) 2_775 2_775 ?
C41 O4A Nd2 100.2(7) 2_775 . ?
O4B O4A Nd2 68.9(3) 2_775 . ?
C42 O4A Nd2 131.6(5) 2_775 . ?
C41 O4B O4A 30.7(6) . 2_775 ?
C41 O4B C42 32.6(7) . . ?
O4A O4B C42 63.3(5) 2_775 . ?
C41 O4B Nd2 153.6(8) . . ?
O4A O4B Nd2 174.7(5) 2_775 . ?
C42 O4B Nd2 121.0(5) . . ?
C41 O4B Nd2 91.1(7) . 2_775 ?
O4A O4B Nd2 60.6(3) 2_775 2_775 ?
C42 O4B Nd2 123.4(5) . 2_775 ?
Nd2 O4B Nd2 114.6(4) . 2_775 ?
C41 O4B O4B 144.4(9) . 2_775 ?
O4A O4B O4B 114.3(6) 2_775 2_775 ?
C42 O4B O4B 170.2(8) . 2_775 ?
Nd2 O4B O4B 60.9(3) . 2_775 ?
Nd2 O4B O4B 53.7(3) 2_775 2_775 ?
C51 O5A O5B 32.4(7) . . ?
C51 O5A C52 30.9(7) . . ?
O5B O5A C52 62.8(5) . . ?
C51 O5A Nd2 90.6(7) . . ?
O5B O5A Nd2 62.7(3) . . ?
C52 O5A Nd2 120.2(5) . . ?
C51 O5A O8 116.4(8) . . ?
O5B O5A O8 143.8(6) . . ?
C52 O5A O8 86.1(5) . . ?
Nd2 O5A O8 152.8(4) . . ?
C51 O5A O6B 138.0(9) . . ?
O5B O5A O6B 114.7(5) . . ?
C52 O5A O6B 153.7(8) . . ?
Nd2 O5A O6B 52.1(2) . . ?
O8 O5A O6B 101.4(4) . . ?
C51 O5B O5A 31.4(8) . . ?
C51 O5B C52 32.9(9) . . ?
O5A O5B C52 63.9(5) . . ?
C51 O5B Nd2 94.1(9) . . ?
O5A O5B Nd2 67.2(4) . . ?
C52 O5B Nd2 125.1(6) . . ?
C51 O5B O8 109.0(9) . 2_675 ?
O5A O5B O8 113.8(6) . 2_675 ?
C52 O5B O8 92.3(6) . 2_675 ?
Nd2 O5B O8 130.2(5) . 2_675 ?
C61 O6A O6B 28.7(6) 2_665 2_665 ?
C61 O6A C62 33.8(7) 2_665 2_665 ?
O6B O6A C62 62.5(6) 2_665 2_665 ?
C61 O6A Nd1 154.2(9) 2_665 . ?
O6B O6A Nd1 125.6(5) 2_665 . ?
C62 O6A Nd1 170.2(7) 2_665 . ?
C61 O6A O7 98.2(8) 2_665 . ?
O6B O6A O7 69.5(4) 2_665 . ?
C62 O6A O7 131.7(6) 2_665 . ?
Nd1 O6A O7 56.2(3) . . ?
C61 O6A O2B 123.1(9) 2_665 2_665 ?
O6B O6A O2B 108.6(5) 2_665 2_665 ?
C62 O6A O2B 133.2(9) 2_665 2_665 ?
Nd1 O6A O2B 52.7(3) . 2_665 ?
O7 O6A O2B 66.4(3) . 2_665 ?
C61 O6A O2A 147.1(8) 2_665 . ?
O6B O6A O2A 157.0(6) 2_665 . ?
C62 O6A O2A 117.5(6) 2_665 . ?
Nd1 O6A O2A 52.7(3) . . ?
O7 O6A O2A 104.8(4) . . ?
O2B O6A O2A 87.9(4) 2_665 . ?
C61 O6A O2B 149.4(10) 2_665 . ?
O6B O6A O2B 160.5(6) 2_665 . ?
C62 O6A O2B 121.3(7) 2_665 . ?
Nd1 O6A O2B 53.6(3) . . ?
O7 O6A O2B 105.5(4) . . ?
O2B O6A O2B 53.8(3) 2_665 . ?
O2A O6A O2B 41.7(3) . . ?
C61 O6B O6A 28.0(7) . 2_665 ?
C61 O6B C62 34.2(8) . . ?
O6A O6B C62 62.1(5) 2_665 . ?
C61 O6B Nd2 138.2(9) . . ?
O6A O6B Nd2 151.2(6) 2_665 . ?
C62 O6B Nd2 112.8(6) . . ?
C61 O6B O7 112.0(8) . 1_655 ?
O6A O6B O7 101.2(5) 2_665 1_655 ?
C62 O6B O7 114.8(8) . 1_655 ?
Nd2 O6B O7 106.1(4) . 1_655 ?
C61 O6B O5A 90.6(8) . . ?
O6A O6B O5A 95.6(5) 2_665 . ?
C62 O6B O5A 87.7(8) . . ?
Nd2 O6B O5A 55.6(3) . . ?
O7 O6B O5A 156.4(5) 1_655 . ?
C61 O6B O7 94.6(8) . 2_665 ?
O6A O6B O7 66.6(4) 2_665 2_665 ?
C62 O6B O7 128.5(6) . 2_665 ?
Nd2 O6B O7 114.0(4) . 2_665 ?
O7 O6B O7 70.9(4) 1_655 2_665 ?
O5A O6B O7 101.5(5) . 2_665 ?
C61 O6B O3A 165.0(9) . 1_655 ?
O6A O6B O3A 137.1(5) 2_665 1_655 ?
C62 O6B O3A 160.2(6) . 1_655 ?
Nd2 O6B O3A 54.1(3) . 1_655 ?
O7 O6B O3A 62.4(3) 1_655 1_655 ?
O5A O6B O3A 94.0(4) . 1_655 ?
O7 O6B O3A 70.5(3) 2_665 1_655 ?
C61 O6B O1A 139.2(8) . . ?
O6A O6B O1A 156.5(6) 2_665 . ?
C62 O6B O1A 107.9(6) . . ?
Nd2 O6B O1A 51.2(2) . . ?
O7 O6B O1A 62.1(3) 1_655 . ?
O5A O6B O1A 105.6(4) . . ?
O7 O6B O1A 117.6(4) 2_665 . ?
O3A O6B O1A 52.6(3) 1_655 . ?
Nd1 O7 O6B 107.1(4) . 1_455 ?
Nd1 O7 O6A 51.9(2) . . ?
O6B O7 O6A 118.8(4) 1_455 . ?
Nd1 O7 O6B 95.8(4) . 2_665 ?
O6B O7 O6B 109.1(4) 1_455 2_665 ?
O6A O7 O6B 44.0(3) . 2_665 ?
Nd1 O7 O1B 52.7(3) . . ?
O6B O7 O1B 100.3(4) 1_455 . ?
O6A O7 O1B 101.5(4) . . ?
O6B O7 O1B 142.6(4) 2_665 . ?
Nd1 O7 O1A 55.7(3) . 1_455 ?
O6B O7 O1A 62.9(3) 1_455 1_455 ?
O6A O7 O1A 102.9(4) . 1_455 ?
O6B O7 O1A 140.4(4) 2_665 1_455 ?
O1B O7 O1A 41.6(3) . 1_455 ?
Nd1 O7 O3A 50.7(3) . . ?
O6B O7 O3A 62.7(3) 1_455 . ?
O6A O7 O3A 63.2(3) . . ?
O6B O7 O3A 88.2(4) 2_665 . ?
O1B O7 O3A 85.2(4) . . ?
O1A O7 O3A 52.9(3) 1_455 . ?
Nd1 O8 O5A 141.4(5) . . ?
Nd1 O8 O5B 125.9(4) . 2_675 ?
O5A O8 O5B 92.7(5) . 2_675 ?
Nd1 O8 O2A 54.3(3) . . ?
O5A O8 O2A 101.5(5) . . ?
O5B O8 O2A 131.0(5) 2_675 . ?
Nd1 O8 O1B 53.9(3) . . ?
O5A O8 O1B 135.9(5) . . ?
O5B O8 O1B 91.7(4) 2_675 . ?
O2A O8 O1B 108.3(4) . . ?
Nd1 O8 O1A 56.5(3) . 1_455 ?
O5A O8 O1A 161.3(6) . 1_455 ?
O5B O8 O1A 69.9(4) 2_675 1_455 ?
O2A O8 O1A 95.3(4) . 1_455 ?
O1B O8 O1A 42.3(3) . 1_455 ?
Nd1 O8 O2B 52.8(3) . . ?
O5A O8 O2B 88.7(5) . . ?
O5B O8 O2B 173.5(5) 2_675 . ?
O2A O8 O2B 42.5(3) . . ?
O1B O8 O2B 91.8(4) . . ?
O1A O8 O2B 109.3(4) 1_455 . ?
O1B C11 O1A 120.7(12) . 1_455 ?
O1B C11 C12 122.9(12) . . ?
O1A C11 C12 116.4(13) 1_455 . ?
O2B C21 O2A 117.2(11) . . ?
O2B C21 C22 120.3(13) . . ?
O2A C21 C22 122.3(12) . . ?
O6A C61 O6B 123.3(12) 2_665 . ?
O6A C61 C62 118.9(12) 2_665 . ?
O6B C61 C62 117.6(13) . . ?
O3B C31 O3A 118.5(11) . 1_655 ?
O3B C31 C32 121.9(11) . . ?
O3A C31 C32 119.6(12) 1_655 . ?
O4A C41 O4B 117.9(11) 2_775 . ?
O4A C41 C42 122.0(11) 2_775 . ?
O4B C41 C42 120.0(11) . . ?
O5A C51 O5B 116.2(13) . . ?
O5A C51 C52 123.5(13) . . ?
O5B C51 C52 119.1(15) . . ?
C11 C12 C13 114.1(16) . . ?
C11 C12 O1A 28.7(7) . 1_455 ?
C13 C12 O1A 142.4(15) . 1_455 ?
C11 C12 O1B 25.4(7) . . ?
C13 C12 O1B 89.1(12) . . ?
O1A C12 O1B 54.1(5) 1_455 . ?
C14 C13 C12 113(2) . . ?
C21 C22 C23 115.8(17) . . ?
C21 C22 O2B 27.6(6) . . ?
C23 C22 O2B 142.0(16) . . ?
C21 C22 O2A 26.6(6) . . ?
C23 C22 O2A 90.4(14) . . ?
O2B C22 O2A 54.1(5) . . ?
C24 C23 C22 127(5) . . ?
C63 C62 C61 118.3(15) . . ?
C63 C62 O6A 91.1(11) . 2_665 ?
C61 C62 O6A 27.3(6) . 2_665 ?
C63 C62 O6B 145.9(13) . . ?
C61 C62 O6B 28.3(7) . . ?
O6A C62 O6B 55.5(5) 2_665 . ?
C62 C63 C64 114(2) . . ?
C31 C32 C33 115.4(14) . . ?
C31 C32 O3B 26.1(6) . . ?
C33 C32 O3B 89.5(11) . . ?
C31 C32 O3A 28.0(6) . 1_655 ?
C33 C32 O3A 143.2(12) . 1_655 ?
O3B C32 O3A 54.2(4) . 1_655 ?
C32 C33 C34 112.9(18) . . ?
C43 C42 C41 114.8(13) . . ?
C43 C42 O4A 88.8(10) . 2_775 ?
C41 C42 O4A 26.1(6) . 2_775 ?
C43 C42 O4B 141.7(11) . . ?
C41 C42 O4B 27.4(6) . . ?
O4A C42 O4B 53.4(4) 2_775 . ?
C42 C43 C44 113.6(17) . . ?
C51 C52 C53 115.4(13) . . ?
C51 C52 O5B 28.0(7) . . ?
C53 C52 O5B 90.5(10) . . ?
C51 C52 O5A 25.6(7) . . ?
C53 C52 O5A 139.6(11) . . ?
O5B C52 O5A 53.2(4) . . ?
C54 C53 C52 112.7(18) . . ?

loop_
_geom_bond_atom_site_label_1
_geom_bond_atom_site_label_2
_geom_bond_distance
_geom_bond_site_symmetry_2
_geom_bond_publ_flag
Nd1 O6A 2.421(9) . ?
Nd1 O2B 2.444(10) 2_665 ?
Nd1 O3A 2.447(10) . ?
Nd1 O8 2.502(9) . ?
Nd1 O2A 2.505(10) . ?
Nd1 O1B 2.514(9) . ?
Nd1 O2B 2.546(9) . ?
Nd1 O7 2.556(9) . ?
Nd1 O1A 2.659(10) 1_455 ?
Nd2 O4B 2.452(9) . ?
Nd2 O1A 2.460(9) . ?
Nd2 O6B 2.470(9) . ?
Nd2 O4A 2.482(9) . ?
Nd2 O5B 2.490(10) . ?
Nd2 O3B 2.519(9) . ?
Nd2 O3A 2.577(10) 1_655 ?
Nd2 O5A 2.582(8) . ?
Nd2 O4B 2.658(9) 2_775 ?
O1A C11 1.263(15) 1_655 ?
O1A O1B 2.163(14) 1_655 ?
O1A C12 2.354(17) 1_655 ?
O1A Nd1 2.659(10) 1_655 ?
O1A O3A 2.727(14) 1_655 ?
O1A O8 3.029(14) 1_655 ?
O1A O7 3.058(13) 1_655 ?
O1A O6B 3.079(13) . ?
O1B C11 1.226(17) . ?
O1B O1A 2.163(14) 1_455 ?
O1B C12 2.402(19) . ?
O1B O8 2.966(15) . ?
O1B O7 3.030(14) . ?
O1B O2B 3.078(15) 2_665 ?
O2A C21 1.274(16) . ?
O2A O2B 2.185(14) . ?
O2A C22 2.41(2) . ?
O2A O8 2.921(16) . ?
O2A O3A 2.995(14) . ?
O2A O6A 3.067(14) . ?
O2B C21 1.284(15) . ?
O2B C22 2.395(17) . ?
O2B Nd1 2.444(10) 2_665 ?
O2B O2B 2.737(18) 2_665 ?
O2B O6A 2.973(14) 2_665 ?
O2B O1B 3.078(15) 2_665 ?
O2B O6A 3.077(13) . ?
O2B O8 3.096(15) . ?
O3A C31 1.307(15) 1_455 ?
O3A O3B 2.192(14) 1_455 ?
O3A C32 2.420(16) 1_455 ?
O3A Nd2 2.577(10) 1_455 ?
O3A O1A 2.727(14) 1_455 ?
O3A O7 3.061(14) . ?
O3A O6B 3.070(13) 1_455 ?
O3B C31 1.243(16) . ?
O3B O3A 2.192(14) 1_655 ?
O3B C32 2.394(17) . ?
O4A C41 1.266(15) 2_775 ?
O4A O4B 2.195(12) 2_775 ?
O4A C42 2.441(17) 2_775 ?
O4B C41 1.296(14) . ?
O4B O4A 2.195(12) 2_775 ?
O4B C42 2.442(16) . ?
O4B Nd2 2.658(9) 2_775 ?
O4B O4B 2.765(19) 2_775 ?
O5A C51 1.248(18) . ?
O5A O5B 2.147(13) . ?
O5A C52 2.407(18) . ?
O5A O8 2.775(12) . ?
O5A O6B 2.983(14) . ?
O5B C51 1.281(17) . ?
O5B C52 2.384(17) . ?
O5B O8 2.874(15) 2_675 ?
O6A C61 1.243(16) 2_665 ?
O6A O6B 2.214(12) 2_665 ?
O6A C62 2.374(19) 2_665 ?
O6A O7 2.927(14) . ?
O6A O2B 2.973(14) 2_665 ?
O6B C61 1.273(15) . ?
O6B O6A 2.214(12) 2_665 ?
O6B C62 2.38(2) . ?
O6B O7 2.831(14) 1_655 ?
O6B O7 2.986(14) 2_665 ?
O6B O3A 3.070(13) 1_655 ?
O7 O6B 2.831(14) 1_455 ?
O7 O6B 2.986(14) 2_665 ?
O7 O1A 3.058(13) 1_455 ?
O8 O5B 2.874(15) 2_675 ?
O8 O1A 3.029(14) 1_455 ?
C11 O1A 1.263(15) 1_455 ?
C11 C12 1.503(18) . ?
C21 C22 1.47(2) . ?
C61 O6A 1.243(16) 2_665 ?
C61 C62 1.51(2) . ?
C31 O3A 1.307(15) 1_655 ?
C31 C32 1.491(17) . ?
C41 O4A 1.266(15) 2_775 ?
C41 C42 1.521(17) . ?
C51 C52 1.48(2) . ?
C12 C13 1.53(3) . ?
C12 O1A 2.354(17) 1_455 ?
C13 C14 1.52(3) . ?
C22 C23 1.49(3) . ?
C23 C24 1.21(7) . ?
C62 C63 1.46(3) . ?
C62 O6A 2.374(19) 2_665 ?
C63 C64 1.50(3) . ?
C32 C33 1.51(2) . ?
C32 O3A 2.420(16) 1_655 ?
C33 C34 1.52(3) . ?
C42 C43 1.49(2) . ?
C42 O4A 2.441(17) 2_775 ?
C43 C44 1.50(3) . ?
C52 C53 1.55(3) . ?
C53 C54 1.46(4) . ?
